data_7061194
loop_
_publ_author_name
'Li, Haibo'
'Wang, Yanna'
'Wei, Zhenghe'
'Xia, Lianghong'
'Li, Zhimin'
'Zhang, Tonglai'

_publ_section_title
;
 Alkaline metal and alkaline earth metal salts of
 di(1H-tetrazol-5-yl)methanone (DTO): energetic catalysts for ammonium
 perchlorate decomposition
;
_journal_issue 9
_journal_name_full 'New Journal of Chemistry'
_journal_page_first 4462
_journal_page_last 4469
_journal_paper_doi 10.1039/D1NJ04594F
_journal_volume 46
_journal_year 2022
_chemical_formula_moiety 'C3 H8 Mg N8 O5, 2(H O0.5)'
_chemical_formula_sum 'C3 H10 Mg N8 O6'
_chemical_formula_weight 278.50
_space_group_crystal_system orthorhombic
_space_group_IT_number 60
_space_group_name_Hall '-P 2n 2ab'
_space_group_name_H-M_alt 'P b c n'
_atom_sites_solution_hydrogens difmap
_atom_sites_solution_primary direct
_audit_creation_date 2018-01-03
_audit_creation_method
;
Olex2 1.2
(compiled 2017.08.10 svn.r3458 for OlexSys, GUI svn.r5381)
;
_audit_update_record
;
2022-01-03 deposited with the CCDC.	2022-01-11 downloaded from the CCDC.
;
_cell_angle_alpha 90
_cell_angle_beta 90
_cell_angle_gamma 90
_cell_formula_units_Z 8
_cell_length_a 11.890(2)
_cell_length_b 16.700(3)
_cell_length_c 11.228(2)
_cell_measurement_reflns_used 4933
_cell_measurement_temperature 153(2)
_cell_measurement_theta_max 27.4778
_cell_measurement_theta_min 1.7127
_cell_volume 2229.5(7)
_computing_cell_refinement 'CrystalClear (Rigaku Inc., 2008)'
_computing_data_collection 'CrystalClear (Rigaku Inc., 2008)'
_computing_data_reduction 'CrystalClear (Rigaku Inc., 2008)'
_computing_molecular_graphics 'Olex2 (Dolomanov et al., 2009)'
_computing_publication_material 'Olex2 (Dolomanov et al., 2009)'
_computing_structure_refinement 'XL (Sheldrick, 2008)'
_computing_structure_solution 'ShelXS (Sheldrick, 2008)'
_diffrn_ambient_temperature 153.15
_diffrn_measured_fraction_theta_full 0.990
_diffrn_measured_fraction_theta_max 0.981
_diffrn_measurement_device_type 'multiwire proportional'
_diffrn_measurement_method 'phi and omega scans'
_diffrn_radiation_monochromator graphite
_diffrn_radiation_type MoK\a
_diffrn_radiation_wavelength 0.71073
_diffrn_reflns_av_R_equivalents 0.0439
_diffrn_reflns_av_unetI/netI 0.0500
_diffrn_reflns_Laue_measured_fraction_full 0.990
_diffrn_reflns_Laue_measured_fraction_max 0.981
_diffrn_reflns_limit_h_max 11
_diffrn_reflns_limit_h_min -15
_diffrn_reflns_limit_k_max 21
_diffrn_reflns_limit_k_min -13
_diffrn_reflns_limit_l_max 14
_diffrn_reflns_limit_l_min -5
_diffrn_reflns_number 5924
_diffrn_reflns_point_group_measured_fraction_full 0.990
_diffrn_reflns_point_group_measured_fraction_max 0.981
_diffrn_reflns_theta_full 25.242
_diffrn_reflns_theta_max 27.468
_diffrn_reflns_theta_min 2.439
_exptl_absorpt_coefficient_mu 0.200
_exptl_absorpt_correction_T_max 1.0000
_exptl_absorpt_correction_T_min 0.6873
_exptl_absorpt_correction_type multi-scan
_exptl_absorpt_process_details 'CrystalClear (Rigaku Inc., 2008)'
_exptl_crystal_colour colorless
_exptl_crystal_density_diffrn 1.659
_exptl_crystal_description block
_exptl_crystal_F_000 1152
_exptl_crystal_size_max 0.24
_exptl_crystal_size_mid 0.23
_exptl_crystal_size_min 0.2
_refine_diff_density_max 0.364
_refine_diff_density_min -0.353
_refine_diff_density_rms 0.074
_refine_ls_extinction_method none
_refine_ls_goodness_of_fit_ref 1.116
_refine_ls_hydrogen_treatment constr
_refine_ls_matrix_type full
_refine_ls_number_parameters 164
_refine_ls_number_reflns 2515
_refine_ls_number_restraints 0
_refine_ls_restrained_S_all 1.116
_refine_ls_R_factor_all 0.0687
_refine_ls_R_factor_gt 0.0589
_refine_ls_shift/su_max 0.001
_refine_ls_shift/su_mean 0.000
_refine_ls_structure_factor_coef Fsqd
_refine_ls_weighting_details 'w=1/[\s^2^(Fo^2^)+(0.0460P)^2^+2.7335P] where P=(Fo^2^+2Fc^2^)/3'
_refine_ls_weighting_scheme calc
_refine_ls_wR_factor_gt 0.1288
_refine_ls_wR_factor_ref 0.1363
_reflns_Friedel_coverage 0.000
_reflns_number_gt 2187
_reflns_number_total 2515
_reflns_threshold_expression 'I > 2\s(I)'
_cod_data_source_file d1nj04594f2.cif
_cod_data_source_block bwn17285a
_cod_depositor_comments 'Adding full bibliography for 7061189--7061194.cif.'
_cod_original_cell_volume 2229.4(8)
_cod_database_code 7061194
_shelx_shelxl_version_number 2014/7
_shelx_space_group_comment
;
The symmetry employed for this shelxl refinement is uniquely defined
by the following loop, which should always be used as a source of
symmetry information in preference to the above space-group names.
They are only intended as comments.
;
_shelx_estimated_absorpt_t_max 0.961
_shelx_estimated_absorpt_t_min 0.954
_olex2_refinement_description
;
1. Fixed Uiso
 At 1.2 times of:
  All O(H) groups, All O(H,H) groups
2.a Riding coordinates:
 O2(H2A,H2B), O3(H3A,H3B), O4(H4A,H4B), O5(H5A,H5B), O6(H6), O7(H7)
;
_olex2_submission_special_instructions 'No special instructions were received'

loop_
_space_group_symop_operation_xyz
'x, y, z'
'-x+1/2, -y+1/2, z+1/2'
'-x, y, -z+1/2'
'x+1/2, -y+1/2, -z'
'-x, -y, -z'
'x-1/2, y-1/2, -z-1/2'
'x, -y, z-1/2'
'-x-1/2, y-1/2, z'

loop_
_atom_site_label
_atom_site_type_symbol
_atom_site_fract_x
_atom_site_fract_y
_atom_site_fract_z
_atom_site_U_iso_or_equiv
_atom_site_adp_type
_atom_site_occupancy
_atom_site_site_symmetry_order
_atom_site_calc_flag
_atom_site_refinement_flags_posn
_atom_site_refinement_flags_adp
_atom_site_refinement_flags_occupancy
_atom_site_disorder_assembly
_atom_site_disorder_group
Mg1 Mg 0.28034(7) 0.32704(5) 0.53265(7) 0.0172(2) Uani 1 1 d . . . . .
O1 O 0.31341(18) 0.60088(10) 0.67870(17) 0.0277(4) Uani 1 1 d . . . . .
O2 O 0.42213(15) 0.38004(10) 0.45826(16) 0.0218(4) Uani 1 1 d . . . . .
H2A H 0.4706 0.3876 0.5115 0.026 Uiso 1 1 d R . . . .
H2B H 0.4042 0.4252 0.4314 0.026 Uiso 1 1 d R . . . .
O3 O 0.24104(17) 0.28976(10) 0.36644(16) 0.0263(4) Uani 1 1 d . . . . .
H3A H 0.2055 0.2523 0.3335 0.032 Uiso 1 1 d R . . . .
H3B H 0.2807 0.3048 0.3087 0.032 Uiso 1 1 d R . . . .
O4 O 0.37457(16) 0.22989(10) 0.57564(17) 0.0242(4) Uani 1 1 d . . . . .
H4A H 0.3529 0.1856 0.5485 0.029 Uiso 1 1 d R . . . .
H4B H 0.4133 0.2153 0.6343 0.029 Uiso 1 1 d R . . . .
O5 O 0.13804(17) 0.27352(11) 0.60111(19) 0.0293(5) Uani 1 1 d . . . . .
H5A H 0.0975 0.2969 0.6516 0.035 Uiso 1 1 d R . . . .
H5B H 0.1387 0.2232 0.6021 0.035 Uiso 1 1 d R . . . .
N1 N 0.31866(18) 0.38655(12) 0.70252(18) 0.0175(4) Uani 1 1 d . . . . .
N2 N 0.36809(18) 0.34891(12) 0.79426(18) 0.0192(5) Uani 1 1 d . . . . .
N3 N 0.40737(19) 0.40272(12) 0.87006(18) 0.0198(4) Uani 1 1 d . . . . .
N4 N 0.38577(18) 0.47644(12) 0.82923(18) 0.0184(4) Uani 1 1 d . . . . .
N5 N 0.19334(18) 0.44230(12) 0.50306(19) 0.0183(4) Uani 1 1 d . . . . .
N6 N 0.12506(19) 0.45713(12) 0.41079(19) 0.0204(5) Uani 1 1 d . . . . .
N7 N 0.10585(19) 0.53522(12) 0.40501(19) 0.0222(5) Uani 1 1 d . . . . .
N8 N 0.16128(19) 0.57295(12) 0.49180(19) 0.0206(5) Uani 1 1 d . . . . .
C1 C 0.3308(2) 0.46457(14) 0.7271(2) 0.0172(5) Uani 1 1 d . . . . .
C2 C 0.2886(2) 0.53164(14) 0.6537(2) 0.0183(5) Uani 1 1 d . . . . .
C3 C 0.2146(2) 0.51435(14) 0.5509(2) 0.0168(5) Uani 1 1 d . . . . .
O6 O 0.0000 0.35633(15) 0.7500 0.0258(6) Uani 1 2 d S T P . .
H6 H -0.0332 0.3881 0.7039 0.031 Uiso 1 1 d R . . . .
O7 O 0.5000 0.15278(14) 0.7500 0.0218(5) Uani 1 2 d S T P . .
H7 H 0.5363 0.1197 0.7089 0.026 Uiso 1 1 d R . . . .

loop_
_atom_site_aniso_label
_atom_site_aniso_U_11
_atom_site_aniso_U_22
_atom_site_aniso_U_33
_atom_site_aniso_U_23
_atom_site_aniso_U_13
_atom_site_aniso_U_12
Mg1 0.0213(5) 0.0131(4) 0.0173(4) -0.0012(3) -0.0030(3) -0.0005(3)
O1 0.0393(12) 0.0154(9) 0.0282(10) -0.0025(8) -0.0061(9) -0.0027(8)
O2 0.0240(10) 0.0201(9) 0.0213(9) 0.0031(7) -0.0048(7) -0.0029(7)
O3 0.0371(12) 0.0222(9) 0.0196(9) -0.0034(7) -0.0025(8) -0.0085(8)
O4 0.0322(11) 0.0155(8) 0.0248(9) -0.0018(7) -0.0099(8) 0.0023(7)
O5 0.0303(11) 0.0199(9) 0.0378(11) -0.0001(8) 0.0070(9) -0.0041(8)
N1 0.0196(11) 0.0158(9) 0.0171(9) 0.0010(8) -0.0007(8) -0.0006(8)
N2 0.0231(11) 0.0186(10) 0.0159(9) 0.0012(8) -0.0017(8) -0.0003(8)
N3 0.0220(11) 0.0216(10) 0.0158(9) -0.0012(8) -0.0012(8) -0.0001(9)
N4 0.0202(11) 0.0185(10) 0.0164(9) -0.0015(8) -0.0010(8) -0.0001(8)
N5 0.0184(11) 0.0164(10) 0.0201(10) -0.0024(8) -0.0024(8) -0.0004(8)
N6 0.0215(11) 0.0176(10) 0.0220(10) -0.0002(8) -0.0051(9) 0.0011(8)
N7 0.0250(12) 0.0195(10) 0.0223(10) -0.0010(9) -0.0044(9) 0.0026(9)
N8 0.0240(12) 0.0180(10) 0.0197(10) 0.0001(8) -0.0029(9) 0.0012(9)
C1 0.0190(12) 0.0161(11) 0.0165(11) -0.0011(9) -0.0005(9) -0.0011(9)
C2 0.0221(13) 0.0152(11) 0.0177(11) 0.0006(9) 0.0021(9) 0.0004(9)
C3 0.0181(12) 0.0137(11) 0.0187(11) -0.0003(9) 0.0004(9) 0.0008(9)
O6 0.0250(14) 0.0228(13) 0.0296(14) 0.000 -0.0075(12) 0.000
O7 0.0268(14) 0.0177(12) 0.0209(12) 0.000 0.0008(11) 0.000

loop_
_atom_type_symbol
_atom_type_description
_atom_type_scat_dispersion_real
_atom_type_scat_dispersion_imag
_atom_type_scat_source
C C 0.0033 0.0016 'International Tables Vol C Tables 4.2.6.8 and 6.1.1.4'
H H 0.0000 0.0000 'International Tables Vol C Tables 4.2.6.8 and 6.1.1.4'
Mg Mg 0.0486 0.0363 'International Tables Vol C Tables 4.2.6.8 and 6.1.1.4'
N N 0.0061 0.0033 'International Tables Vol C Tables 4.2.6.8 and 6.1.1.4'
O O 0.0106 0.0060 'International Tables Vol C Tables 4.2.6.8 and 6.1.1.4'

loop_
_geom_angle_atom_site_label_1
_geom_angle_atom_site_label_2
_geom_angle_atom_site_label_3
_geom_angle
_geom_angle_site_symmetry_1
_geom_angle_site_symmetry_3
_geom_angle_publ_flag
O2 Mg1 N1 89.31(8) . . ?
O2 Mg1 N5 87.04(8) . . ?
O3 Mg1 O2 87.00(8) . . ?
O3 Mg1 O4 95.80(8) . . ?
O3 Mg1 O5 91.20(9) . . ?
O3 Mg1 N1 171.04(8) . . ?
O3 Mg1 N5 91.22(8) . . ?
O4 Mg1 O2 89.32(8) . . ?
O4 Mg1 O5 91.02(8) . . ?
O4 Mg1 N1 92.32(8) . . ?
O4 Mg1 N5 171.92(9) . . ?
O5 Mg1 O2 178.20(9) . . ?
O5 Mg1 N1 92.44(9) . . ?
O5 Mg1 N5 92.83(8) . . ?
N1 Mg1 N5 80.43(8) . . ?
Mg1 O2 H2A 109.6 . . ?
Mg1 O2 H2B 108.7 . . ?
H2A O2 H2B 107.1 . . ?
Mg1 O3 H3A 138.7 . . ?
Mg1 O3 H3B 119.4 . . ?
H3A O3 H3B 99.5 . . ?
Mg1 O4 H4A 116.6 . . ?
Mg1 O4 H4B 136.2 . . ?
H4A O4 H4B 101.3 . . ?
Mg1 O5 H5A 121.4 . . ?
Mg1 O5 H5B 115.5 . . ?
H5A O5 H5B 117.5 . . ?
N2 N1 Mg1 123.01(15) . . ?
C1 N1 Mg1 129.85(16) . . ?
C1 N1 N2 104.48(19) . . ?
N3 N2 N1 109.28(18) . . ?
N2 N3 N4 109.67(19) . . ?
C1 N4 N3 104.58(19) . . ?
N6 N5 Mg1 124.12(16) . . ?
N6 N5 C3 104.9(2) . . ?
C3 N5 Mg1 129.26(17) . . ?
N7 N6 N5 108.9(2) . . ?
N6 N7 N8 110.1(2) . . ?
N7 N8 C3 104.47(19) . . ?
N1 C1 C2 125.8(2) . . ?
N4 C1 N1 112.0(2) . . ?
N4 C1 C2 122.2(2) . . ?
O1 C2 C1 120.3(2) . . ?
O1 C2 C3 120.4(2) . . ?
C1 C2 C3 119.3(2) . . ?
N5 C3 C2 126.8(2) . . ?
N8 C3 N5 111.6(2) . . ?
N8 C3 C2 121.6(2) . . ?

loop_
_geom_bond_atom_site_label_1
_geom_bond_atom_site_label_2
_geom_bond_distance
_geom_bond_site_symmetry_2
_geom_bond_publ_flag
Mg1 O2 2.079(2) . ?
Mg1 O3 2.022(2) . ?
Mg1 O4 2.0299(19) . ?
Mg1 O5 2.062(2) . ?
Mg1 N1 2.198(2) . ?
Mg1 N5 2.210(2) . ?
O1 C2 1.226(3) . ?
O2 H2A 0.8400 . ?
O2 H2B 0.8400 . ?
O3 H3A 0.8402 . ?
O3 H3B 0.8400 . ?
O4 H4A 0.8400 . ?
O4 H4B 0.8399 . ?
O5 H5A 0.8400 . ?
O5 H5B 0.8399 . ?
N1 N2 1.342(3) . ?
N1 C1 1.340(3) . ?
N2 N3 1.323(3) . ?
N3 N4 1.338(3) . ?
N4 C1 1.335(3) . ?
N5 N6 1.339(3) . ?
N5 C3 1.342(3) . ?
N6 N7 1.325(3) . ?
N7 N8 1.335(3) . ?
N8 C3 1.341(3) . ?
C1 C2 1.479(3) . ?
C2 C3 1.480(3) . ?
O6 H6 0.8398 . ?
O7 H7 0.8397 . ?

loop_
_geom_torsion_atom_site_label_1
_geom_torsion_atom_site_label_2
_geom_torsion_atom_site_label_3
_geom_torsion_atom_site_label_4
_geom_torsion
_geom_torsion_site_symmetry_1
_geom_torsion_site_symmetry_2
_geom_torsion_site_symmetry_3
_geom_torsion_site_symmetry_4
_geom_torsion_publ_flag
Mg1 N1 N2 N3 163.40(16) . . . . ?
Mg1 N1 C1 N4 -161.28(17) . . . . ?
Mg1 N1 C1 C2 19.6(4) . . . . ?
Mg1 N5 N6 N7 -166.95(17) . . . . ?
Mg1 N5 C3 N8 165.83(17) . . . . ?
Mg1 N5 C3 C2 -12.7(4) . . . . ?
O1 C2 C3 N5 169.9(2) . . . . ?
O1 C2 C3 N8 -8.6(4) . . . . ?
N1 N2 N3 N4 -0.7(3) . . . . ?
N1 C1 C2 O1 -173.2(2) . . . . ?
N1 C1 C2 C3 7.8(4) . . . . ?
N2 N1 C1 N4 0.3(3) . . . . ?
N2 N1 C1 C2 -178.9(2) . . . . ?
N2 N3 N4 C1 0.8(3) . . . . ?
N3 N4 C1 N1 -0.7(3) . . . . ?
N3 N4 C1 C2 178.5(2) . . . . ?
N4 C1 C2 O1 7.7(4) . . . . ?
N4 C1 C2 C3 -171.3(2) . . . . ?
N5 N6 N7 N8 0.5(3) . . . . ?
N6 N5 C3 N8 0.4(3) . . . . ?
N6 N5 C3 C2 -178.2(2) . . . . ?
N6 N7 N8 C3 -0.3(3) . . . . ?
N7 N8 C3 N5 -0.1(3) . . . . ?
N7 N8 C3 C2 178.6(2) . . . . ?
C1 N1 N2 N3 0.3(3) . . . . ?
C1 C2 C3 N5 -11.1(4) . . . . ?
C1 C2 C3 N8 170.4(2) . . . . ?
C3 N5 N6 N7 -0.5(3) . . . . ?
